data_1502431
loop_
_publ_author_name
'Zhang, Zibin'
'Yu, Guocan'
'Han, Chengyou'
'Liu, Jiyong'
'Ding, Xia'
'Yu, Yihua'
'Huang, Feihe'

_publ_section_title
;
 Formation of a cyclic dimer containing two mirror image monomers in the
 solid state controlled by van der Waals forces.
;
_journal_issue 18
_journal_name_full 'Organic letters'
_journal_page_first 4818
_journal_page_last 4821
_journal_paper_doi 10.1021/ol2018938
_journal_volume 13
_journal_year 2011
_chemical_formula_moiety 'C54 H67 Br O10'
_chemical_formula_sum 'C54 H67 Br O10'
_chemical_formula_weight 955.99
_chemical_name_systematic
; 
 ? 
;
_space_group_IT_number 14
_symmetry_cell_setting monoclinic
_symmetry_space_group_name_Hall '-P 2yn'
_symmetry_space_group_name_H-M 'P 1 21/n 1'
_atom_sites_solution_hydrogens geom
_atom_sites_solution_primary direct
_atom_sites_solution_secondary difmap
_audit_creation_method SHELXL-97
_cell_angle_alpha 90.00
_cell_angle_beta 95.122(2)
_cell_angle_gamma 90.00
_cell_formula_units_Z 4
_cell_length_a 12.6266(3)
_cell_length_b 23.2738(5)
_cell_length_c 19.6457(4)
_cell_measurement_reflns_used 23351
_cell_measurement_temperature 100(2)
_cell_measurement_theta_max 29.5732
_cell_measurement_theta_min 2.8797
_cell_volume 5750.2(2)
_computing_cell_refinement 'CrysAlis PRO (Oxford Diffraction, 2010)'
_computing_data_collection 'CrysAlis PRO'
_computing_data_reduction 'CrysAlis PRO'
_computing_molecular_graphics 'OLEX2 (Dolomanov et al., 2009)'
_computing_publication_material OLEX2
_computing_structure_refinement 'SHELXL-97 (Sheldrick, 2008)'
_computing_structure_solution 'SHELXS-97 (Sheldrick, 2008)'
_diffrn_ambient_temperature 100(2)
_diffrn_detector_area_resol_mean 10.3592
_diffrn_measured_fraction_theta_full 0.998
_diffrn_measured_fraction_theta_max 0.998
_diffrn_measurement_device_type 'Xcalibur, Atlas, Gemini ultra'
_diffrn_measurement_method '\w scans'
_diffrn_radiation_monochromator graphite
_diffrn_radiation_source 'fine-focus sealed tube'
_diffrn_radiation_type MoK\a
_diffrn_radiation_wavelength 0.71073
_diffrn_reflns_av_R_equivalents 0.0381
_diffrn_reflns_av_sigmaI/netI 0.0290
_diffrn_reflns_limit_h_max 15
_diffrn_reflns_limit_h_min -15
_diffrn_reflns_limit_k_max 28
_diffrn_reflns_limit_k_min -26
_diffrn_reflns_limit_l_max 23
_diffrn_reflns_limit_l_min -23
_diffrn_reflns_number 58790
_diffrn_reflns_theta_full 25.35
_diffrn_reflns_theta_max 25.35
_diffrn_reflns_theta_min 2.89
_exptl_absorpt_coefficient_mu 0.764
_exptl_absorpt_correction_T_max 0.8319
_exptl_absorpt_correction_T_min 0.7757
_exptl_absorpt_correction_type multi-scan
_exptl_absorpt_process_details
;
CrysAlis PRO (Oxford Diffraction, 2010) 
;
_exptl_crystal_colour colorless
_exptl_crystal_density_diffrn 1.104
_exptl_crystal_density_method 'not measured'
_exptl_crystal_description block
_exptl_crystal_F_000 2024
_exptl_crystal_size_max 0.35
_exptl_crystal_size_mid 0.31
_exptl_crystal_size_min 0.25
_platon_squeeze_details
;
;
_refine_diff_density_max 0.472
_refine_diff_density_min -0.440
_refine_diff_density_rms 0.076
_refine_ls_extinction_method none
_refine_ls_goodness_of_fit_ref 1.056
_refine_ls_hydrogen_treatment constr
_refine_ls_matrix_type full
_refine_ls_number_parameters 595
_refine_ls_number_reflns 10511
_refine_ls_number_restraints 0
_refine_ls_restrained_S_all 1.056
_refine_ls_R_factor_all 0.0559
_refine_ls_R_factor_gt 0.0469
_refine_ls_shift/su_max 0.001
_refine_ls_shift/su_mean 0.000
_refine_ls_structure_factor_coef Fsqd
_refine_ls_weighting_details 'calc w=1/[\s^2^(Fo^2^)+(0.0744P)^2^+6.8300P] where P=(Fo^2^+2Fc^2^)/3'
_refine_ls_weighting_scheme calc
_refine_ls_wR_factor_gt 0.1344
_refine_ls_wR_factor_ref 0.1419
_reflns_number_gt 8758
_reflns_number_total 10511
_reflns_threshold_expression >2sigma(I)
_cod_data_source_file ol2018938_si_002.cif
_cod_data_source_block 1
_cod_original_sg_symbol_H-M 'P 21/n'
_cod_database_code 1502431

loop_
_symmetry_equiv_pos_as_xyz
'x, y, z'
'-x+1/2, y+1/2, -z+1/2'
'-x, -y, -z'
'x-1/2, -y-1/2, z-1/2'

loop_
_atom_site_label
_atom_site_type_symbol
_atom_site_fract_x
_atom_site_fract_y
_atom_site_fract_z
_atom_site_U_iso_or_equiv
_atom_site_adp_type
_atom_site_occupancy
_atom_site_symmetry_multiplicity
_atom_site_calc_flag
_atom_site_refinement_flags
Br1 Br 0.95574(2) 0.183541(13) 0.302462(15) 0.02938(11) Uani 1 1 d .
O1 O 0.28598(15) 0.68264(8) -0.39082(10) 0.0254(4) Uani 1 1 d .
O2 O 0.33272(14) 0.51529(8) -0.19028(9) 0.0208(4) Uani 1 1 d .
O3 O 0.41397(16) 0.86483(8) -0.27359(9) 0.0239(4) Uani 1 1 d .
O4 O 0.61926(15) 0.66027(9) -0.20296(10) 0.0277(4) Uani 1 1 d .
O5 O 0.16223(17) 0.90871(9) -0.09504(11) 0.0318(5) Uani 1 1 d .
O6 O 0.54521(15) 0.79980(10) -0.02263(10) 0.0299(5) Uani 1 1 d .
O7 O -0.11311(15) 0.74805(8) -0.09350(9) 0.0224(4) Uani 1 1 d .
O8 O 0.22491(15) 0.75269(8) 0.10675(9) 0.0238(4) Uani 1 1 d .
O9 O -0.02951(15) 0.61470(8) -0.27443(9) 0.0238(4) Uani 1 1 d .
O10 O 0.09147(15) 0.55844(8) -0.00505(9) 0.0220(4) Uani 1 1 d .
C0AA C 0.06281(19) 0.57091(10) -0.07289(12) 0.0154(5) Uani 1 1 d .
C1 C 0.3263(2) 0.55642(11) -0.24112(13) 0.0174(5) Uani 1 1 d .
C2 C 0.4135(2) 0.58621(11) -0.26072(13) 0.0175(5) Uani 1 1 d .
H2 H 0.4806 0.5782 -0.2395 0.021 Uiso 1 1 calc R
C3 C 0.4026(2) 0.62796(11) -0.31163(13) 0.0176(5) Uani 1 1 d .
C4 C 0.3008(2) 0.63891(11) -0.34227(13) 0.0188(5) Uani 1 1 d .
C5 C 0.2140(2) 0.60810(11) -0.32382(13) 0.0187(5) Uani 1 1 d .
H5 H 0.1473 0.6156 -0.3461 0.022 Uiso 1 1 calc R
C6 C 0.2235(2) 0.56643(10) -0.27317(13) 0.0161(5) Uani 1 1 d .
C7 C 0.2860(3) 0.66149(16) -0.45935(15) 0.0367(8) Uani 1 1 d .
H7C H 0.2828 0.6933 -0.4906 0.055 Uiso 1 1 calc R
H7A H 0.2253 0.6371 -0.4696 0.055 Uiso 1 1 calc R
H7B H 0.3498 0.6399 -0.4637 0.055 Uiso 1 1 calc R
C8 C 0.4366(2) 0.50049(11) -0.16043(14) 0.0210(6) Uani 1 1 d .
H8B H 0.4736 0.5347 -0.1430 0.025 Uiso 1 1 calc R
H8A H 0.4775 0.4831 -0.1945 0.025 Uiso 1 1 calc R
C9 C 0.4246(2) 0.45869(12) -0.10309(14) 0.0219(6) Uani 1 1 d .
H9A H 0.3824 0.4261 -0.1203 0.026 Uiso 1 1 calc R
H9B H 0.3874 0.4772 -0.0680 0.026 Uiso 1 1 calc R
C10 C 0.5324(2) 0.43753(12) -0.07201(14) 0.0236(6) Uani 1 1 d .
H10A H 0.5673 0.4171 -0.1068 0.028 Uiso 1 1 calc R
H10B H 0.5761 0.4705 -0.0581 0.028 Uiso 1 1 calc R
C11 C 0.5260(2) 0.39819(11) -0.01070(13) 0.0206(6) Uani 1 1 d .
H11B H 0.4976 0.4199 0.0257 0.025 Uiso 1 1 calc R
H11A H 0.4764 0.3674 -0.0234 0.025 Uiso 1 1 calc R
C12 C 0.6309(2) 0.37214(13) 0.01639(15) 0.0273(6) Uani 1 1 d .
H12B H 0.6821 0.4029 0.0255 0.033 Uiso 1 1 calc R
H12A H 0.6564 0.3480 -0.0189 0.033 Uiso 1 1 calc R
C13 C 0.6275(2) 0.33649(11) 0.08093(13) 0.0196(5) Uani 1 1 d .
H13B H 0.6023 0.3605 0.1165 0.023 Uiso 1 1 calc R
H13A H 0.5767 0.3055 0.0720 0.023 Uiso 1 1 calc R
C14 C 0.7342(2) 0.31105(11) 0.10668(14) 0.0210(6) Uani 1 1 d .
H14A H 0.7587 0.2860 0.0718 0.025 Uiso 1 1 calc R
H14B H 0.7857 0.3418 0.1147 0.025 Uiso 1 1 calc R
C15 C 0.7284(2) 0.27714(12) 0.17215(13) 0.0204(6) Uani 1 1 d .
H15A H 0.6769 0.2464 0.1639 0.024 Uiso 1 1 calc R
H15B H 0.7033 0.3022 0.2067 0.024 Uiso 1 1 calc R
C16 C 0.8345(2) 0.25129(12) 0.19953(14) 0.0216(6) Uani 1 1 d .
H16A H 0.8597 0.2254 0.1658 0.026 Uiso 1 1 calc R
H16B H 0.8867 0.2816 0.2081 0.026 Uiso 1 1 calc R
C17 C 0.8219(2) 0.21903(13) 0.26476(14) 0.0266(6) Uani 1 1 d .
H17A H 0.7685 0.1893 0.2560 0.032 Uiso 1 1 calc R
H17B H 0.7971 0.2453 0.2982 0.032 Uiso 1 1 calc R
C18 C 0.4978(2) 0.66307(12) -0.32909(13) 0.0202(5) Uani 1 1 d .
H18A H 0.5613 0.6395 -0.3237 0.024 Uiso 1 1 calc R
H18B H 0.4875 0.6754 -0.3764 0.024 Uiso 1 1 calc R
C19 C 0.5123(2) 0.71503(11) -0.28317(13) 0.0189(5) Uani 1 1 d .
C20 C 0.5709(2) 0.71228(12) -0.21941(14) 0.0212(6) Uani 1 1 d .
C21 C 0.5780(2) 0.75962(12) -0.17660(13) 0.0217(6) Uani 1 1 d .
H21 H 0.6182 0.7571 -0.1347 0.026 Uiso 1 1 calc R
C22 C 0.5261(2) 0.81101(12) -0.19500(14) 0.0220(6) Uani 1 1 d .
C23 C 0.4673(2) 0.81380(11) -0.25861(13) 0.0203(6) Uani 1 1 d .
C24 C 0.4616(2) 0.76675(11) -0.30199(13) 0.0187(5) Uani 1 1 d .
H24 H 0.4232 0.7696 -0.3445 0.022 Uiso 1 1 calc R
C25 C 0.3749(3) 0.87402(13) -0.34294(14) 0.0297(7) Uani 1 1 d .
H25B H 0.4317 0.8690 -0.3718 0.045 Uiso 1 1 calc R
H25C H 0.3473 0.9124 -0.3482 0.045 Uiso 1 1 calc R
H25A H 0.3193 0.8469 -0.3557 0.045 Uiso 1 1 calc R
C26 C 0.6656(2) 0.65394(15) -0.13459(15) 0.0320(7) Uani 1 1 d .
H26A H 0.6963 0.6163 -0.1288 0.048 Uiso 1 1 calc R
H26B H 0.6118 0.6588 -0.1035 0.048 Uiso 1 1 calc R
H26C H 0.7200 0.6824 -0.1254 0.048 Uiso 1 1 calc R
C27 C 0.5303(2) 0.86131(13) -0.14587(14) 0.0253(6) Uani 1 1 d .
H27B H 0.5262 0.8969 -0.1716 0.030 Uiso 1 1 calc R
H27A H 0.5977 0.8608 -0.1179 0.030 Uiso 1 1 calc R
C28 C 0.4400(2) 0.85916(12) -0.09999(13) 0.0219(6) Uani 1 1 d .
C29 C 0.4502(2) 0.82844(12) -0.03823(14) 0.0226(6) Uani 1 1 d .
C30 C 0.3674(2) 0.82780(11) 0.00334(13) 0.0212(6) Uani 1 1 d .
H30 H 0.3759 0.8081 0.0446 0.025 Uiso 1 1 calc R
C31 C 0.2723(2) 0.85576(11) -0.01486(13) 0.0201(6) Uani 1 1 d .
C32 C 0.2601(2) 0.88422(11) -0.07792(14) 0.0227(6) Uani 1 1 d .
C33 C 0.3443(2) 0.88632(11) -0.11866(13) 0.0225(6) Uani 1 1 d .
H33 H 0.3362 0.9065 -0.1596 0.027 Uiso 1 1 calc R
C34 C 0.1508(3) 0.94127(18) -0.15642(18) 0.0481(9) Uani 1 1 d .
H34A H 0.1607 0.9167 -0.1945 0.072 Uiso 1 1 calc R
H34C H 0.2029 0.9714 -0.1542 0.072 Uiso 1 1 calc R
H34B H 0.0809 0.9578 -0.1620 0.072 Uiso 1 1 calc R
C35 C 0.5550(2) 0.76760(14) 0.03909(15) 0.0319(7) Uani 1 1 d .
H35B H 0.6214 0.7473 0.0428 0.048 Uiso 1 1 calc R
H35A H 0.4975 0.7406 0.0389 0.048 Uiso 1 1 calc R
H35C H 0.5527 0.7932 0.0773 0.048 Uiso 1 1 calc R
C36 C 0.1835(2) 0.85365(11) 0.03188(14) 0.0228(6) Uani 1 1 d .
H36B H 0.1385 0.8872 0.0240 0.027 Uiso 1 1 calc R
H36A H 0.2135 0.8545 0.0791 0.027 Uiso 1 1 calc R
C37 C 0.1173(2) 0.79974(11) 0.01956(13) 0.0184(5) Uani 1 1 d .
C38 C 0.1411(2) 0.74955(11) 0.05648(12) 0.0173(5) Uani 1 1 d .
C39 C 0.0815(2) 0.69993(11) 0.04174(13) 0.0166(5) Uani 1 1 d .
H39 H 0.0979 0.6665 0.0665 0.020 Uiso 1 1 calc R
C40 C -0.0019(2) 0.69959(11) -0.00928(12) 0.0162(5) Uani 1 1 d .
C41 C -0.0269(2) 0.75026(11) -0.04505(13) 0.0185(5) Uani 1 1 d .
C42 C 0.0332(2) 0.79935(11) -0.03097(13) 0.0187(5) Uani 1 1 d .
H42 H 0.0168 0.8327 -0.0559 0.022 Uiso 1 1 calc R
C43 C -0.1324(2) 0.79688(13) -0.13635(14) 0.0266(6) Uani 1 1 d .
H43A H -0.1905 0.7890 -0.1699 0.040 Uiso 1 1 calc R
H43B H -0.0698 0.8054 -0.1588 0.040 Uiso 1 1 calc R
H43C H -0.1499 0.8292 -0.1092 0.040 Uiso 1 1 calc R
C44 C 0.2400(2) 0.70505(12) 0.15190(14) 0.0230(6) Uani 1 1 d .
H44A H 0.2587 0.6718 0.1267 0.034 Uiso 1 1 calc R
H44B H 0.1754 0.6977 0.1728 0.034 Uiso 1 1 calc R
H44C H 0.2961 0.7135 0.1867 0.034 Uiso 1 1 calc R
C45 C -0.0611(2) 0.64411(11) -0.02708(13) 0.0174(5) Uani 1 1 d .
H45A H -0.0570 0.6193 0.0127 0.021 Uiso 1 1 calc R
H45B H -0.1355 0.6526 -0.0397 0.021 Uiso 1 1 calc R
C47 C -0.0152(2) 0.61321(11) -0.08538(13) 0.0160(5) Uani 1 1 d .
C48 C 0.1291(2) 0.53256(11) -0.25334(13) 0.0178(5) Uani 1 1 d .
H48A H 0.1519 0.4939 -0.2406 0.021 Uiso 1 1 calc R
H48B H 0.0769 0.5297 -0.2925 0.021 Uiso 1 1 calc R
C49 C 0.1079(2) 0.54467(10) -0.12692(13) 0.0173(5) Uani 1 1 d .
H49 H 0.1594 0.5165 -0.1178 0.021 Uiso 1 1 calc R
C50 C 0.07745(19) 0.55979(10) -0.19433(13) 0.0161(5) Uani 1 1 d .
C51 C -0.0011(2) 0.60165(11) -0.20641(12) 0.0159(5) Uani 1 1 d .
C52 C -0.0458(2) 0.62788(11) -0.15284(13) 0.0162(5) Uani 1 1 d .
H52 H -0.0975 0.6560 -0.1621 0.019 Uiso 1 1 calc R
C53 C -0.1074(2) 0.65843(13) -0.28814(14) 0.0260(6) Uani 1 1 d .
H53B H -0.1242 0.6618 -0.3366 0.039 Uiso 1 1 calc R
H53C H -0.0801 0.6944 -0.2702 0.039 Uiso 1 1 calc R
H53A H -0.1705 0.6486 -0.2668 0.039 Uiso 1 1 calc R
C54 C 0.1539(2) 0.50782(12) 0.00880(15) 0.0255(6) Uani 1 1 d .
H54A H 0.1200 0.4758 -0.0149 0.038 Uiso 1 1 calc R
H54B H 0.1604 0.5004 0.0571 0.038 Uiso 1 1 calc R
H54C H 0.2233 0.5133 -0.0065 0.038 Uiso 1 1 calc R

loop_
_atom_site_aniso_label
_atom_site_aniso_U_11
_atom_site_aniso_U_22
_atom_site_aniso_U_33
_atom_site_aniso_U_23
_atom_site_aniso_U_13
_atom_site_aniso_U_12
Br1 0.02649(17) 0.03387(18) 0.02704(17) 0.01002(12) -0.00182(12) 0.00714(12)
O1 0.0245(10) 0.0327(11) 0.0189(9) 0.0112(8) 0.0022(8) 0.0048(8)
O2 0.0176(9) 0.0215(9) 0.0227(10) 0.0077(8) -0.0007(7) 0.0020(7)
O3 0.0323(11) 0.0224(10) 0.0175(9) 0.0018(8) 0.0053(8) 0.0015(8)
O4 0.0228(10) 0.0309(11) 0.0283(11) 0.0081(9) -0.0040(8) 0.0047(8)
O5 0.0346(12) 0.0311(11) 0.0313(11) 0.0131(9) 0.0115(9) 0.0068(9)
O6 0.0196(10) 0.0481(13) 0.0214(10) 0.0060(9) -0.0014(8) -0.0070(9)
O7 0.0232(10) 0.0226(10) 0.0207(9) 0.0027(8) -0.0023(8) -0.0008(8)
O8 0.0238(10) 0.0279(10) 0.0188(9) 0.0026(8) -0.0028(8) -0.0096(8)
O9 0.0264(10) 0.0326(11) 0.0122(9) 0.0026(8) 0.0014(7) 0.0088(8)
O10 0.0265(10) 0.0233(10) 0.0154(9) 0.0044(7) -0.0020(8) 0.0006(8)
C0AA 0.0155(12) 0.0149(12) 0.0154(12) 0.0027(10) -0.0002(10) -0.0068(10)
C1 0.0215(13) 0.0159(12) 0.0146(12) -0.0008(10) 0.0005(10) 0.0049(10)
C2 0.0170(13) 0.0166(12) 0.0185(13) -0.0007(10) 0.0001(10) 0.0042(10)
C3 0.0198(13) 0.0184(12) 0.0151(12) -0.0019(10) 0.0041(10) 0.0029(10)
C4 0.0227(14) 0.0201(13) 0.0140(12) 0.0015(10) 0.0037(10) 0.0042(10)
C5 0.0159(13) 0.0239(13) 0.0157(12) -0.0025(10) -0.0024(10) 0.0058(10)
C6 0.0174(13) 0.0155(12) 0.0154(12) -0.0035(10) 0.0020(10) 0.0028(10)
C7 0.0296(17) 0.063(2) 0.0181(14) 0.0117(14) 0.0065(12) 0.0101(15)
C8 0.0186(13) 0.0207(13) 0.0234(14) 0.0034(11) -0.0008(11) 0.0032(11)
C9 0.0222(14) 0.0216(13) 0.0219(14) 0.0018(11) 0.0015(11) 0.0032(11)
C10 0.0241(14) 0.0225(14) 0.0238(14) 0.0048(11) -0.0007(11) 0.0000(11)
C11 0.0267(15) 0.0174(13) 0.0168(13) 0.0032(10) -0.0024(11) 0.0042(11)
C12 0.0207(14) 0.0297(15) 0.0312(15) 0.0124(13) 0.0007(12) -0.0001(12)
C13 0.0208(14) 0.0201(13) 0.0174(13) -0.0001(10) 0.0003(10) 0.0024(11)
C14 0.0187(13) 0.0225(13) 0.0218(14) 0.0059(11) 0.0017(11) -0.0006(11)
C15 0.0187(13) 0.0235(13) 0.0190(13) 0.0009(11) 0.0020(10) 0.0009(11)
C16 0.0170(13) 0.0275(14) 0.0206(13) 0.0055(11) 0.0029(11) -0.0002(11)
C17 0.0188(14) 0.0356(16) 0.0254(15) 0.0093(12) 0.0018(11) 0.0073(12)
C18 0.0179(13) 0.0246(14) 0.0186(13) 0.0030(11) 0.0038(10) 0.0039(11)
C19 0.0157(12) 0.0243(14) 0.0178(12) 0.0042(11) 0.0071(10) -0.0025(10)
C20 0.0135(12) 0.0273(14) 0.0233(14) 0.0083(11) 0.0042(10) -0.0026(11)
C21 0.0136(13) 0.0345(15) 0.0171(13) 0.0034(11) 0.0017(10) -0.0061(11)
C22 0.0180(13) 0.0299(15) 0.0191(13) 0.0023(11) 0.0069(11) -0.0102(11)
C23 0.0174(13) 0.0267(14) 0.0179(13) 0.0043(11) 0.0075(10) -0.0033(11)
C24 0.0165(13) 0.0258(14) 0.0145(12) 0.0030(10) 0.0045(10) -0.0030(11)
C25 0.0476(19) 0.0237(14) 0.0183(14) 0.0057(11) 0.0057(13) 0.0080(13)
C26 0.0223(15) 0.0446(18) 0.0285(16) 0.0133(14) -0.0012(12) 0.0028(13)
C27 0.0242(15) 0.0322(15) 0.0200(13) 0.0009(12) 0.0042(11) -0.0141(12)
C28 0.0279(15) 0.0217(13) 0.0164(13) -0.0027(11) 0.0034(11) -0.0132(11)
C29 0.0233(14) 0.0262(14) 0.0180(13) -0.0019(11) -0.0002(11) -0.0099(11)
C30 0.0297(15) 0.0217(13) 0.0119(12) -0.0003(10) 0.0000(11) -0.0118(11)
C31 0.0290(15) 0.0166(12) 0.0151(12) -0.0039(10) 0.0037(11) -0.0108(11)
C32 0.0306(15) 0.0166(13) 0.0216(14) -0.0020(11) 0.0056(12) -0.0068(11)
C33 0.0329(16) 0.0199(13) 0.0154(13) 0.0010(10) 0.0047(11) -0.0096(11)
C34 0.042(2) 0.065(2) 0.0374(19) 0.0259(18) 0.0038(16) 0.0097(18)
C35 0.0294(16) 0.0404(18) 0.0250(15) 0.0038(13) -0.0028(12) -0.0074(13)
C36 0.0328(16) 0.0188(13) 0.0178(13) -0.0033(10) 0.0073(11) -0.0076(11)
C37 0.0207(13) 0.0213(13) 0.0145(12) -0.0036(10) 0.0094(10) -0.0029(11)
C38 0.0175(13) 0.0217(13) 0.0130(12) -0.0016(10) 0.0037(10) -0.0034(10)
C39 0.0169(13) 0.0189(12) 0.0149(12) 0.0000(10) 0.0062(10) -0.0001(10)
C40 0.0169(13) 0.0196(13) 0.0132(12) -0.0022(10) 0.0073(10) -0.0025(10)
C41 0.0187(13) 0.0239(14) 0.0136(12) -0.0023(10) 0.0058(10) 0.0007(10)
C42 0.0255(14) 0.0177(12) 0.0142(12) 0.0009(10) 0.0083(10) 0.0013(11)
C43 0.0238(15) 0.0329(15) 0.0231(14) 0.0085(12) 0.0016(12) 0.0035(12)
C44 0.0197(14) 0.0277(14) 0.0212(14) 0.0019(11) -0.0005(11) -0.0034(11)
C45 0.0156(12) 0.0206(13) 0.0163(12) 0.0009(10) 0.0024(10) -0.0026(10)
C47 0.0158(12) 0.0160(12) 0.0163(12) -0.0010(10) 0.0026(10) -0.0062(10)
C48 0.0186(13) 0.0141(12) 0.0202(13) -0.0026(10) -0.0011(10) 0.0000(10)
C49 0.0175(13) 0.0118(11) 0.0224(13) 0.0015(10) 0.0003(10) -0.0021(10)
C50 0.0142(12) 0.0144(12) 0.0197(13) -0.0011(10) 0.0024(10) -0.0046(10)
C51 0.0156(12) 0.0178(12) 0.0139(12) 0.0023(10) -0.0010(10) -0.0021(10)
C52 0.0140(12) 0.0159(12) 0.0185(12) 0.0030(10) 0.0006(10) 0.0002(10)
C53 0.0282(15) 0.0301(15) 0.0192(14) 0.0053(12) -0.0015(11) 0.0074(12)
C54 0.0259(15) 0.0222(14) 0.0273(15) 0.0121(12) -0.0040(12) 0.0021(11)

loop_
_atom_type_symbol
_atom_type_description
_atom_type_scat_dispersion_real
_atom_type_scat_dispersion_imag
_atom_type_scat_source
C C 0.0033 0.0016 'International Tables Vol C Tables 4.2.6.8 and 6.1.1.4'
H H 0.0000 0.0000 'International Tables Vol C Tables 4.2.6.8 and 6.1.1.4'
Br Br -0.2901 2.4595 'International Tables Vol C Tables 4.2.6.8 and 6.1.1.4'
O O 0.0106 0.0060 'International Tables Vol C Tables 4.2.6.8 and 6.1.1.4'

loop_
_geom_angle_atom_site_label_1
_geom_angle_atom_site_label_2
_geom_angle_atom_site_label_3
_geom_angle
C4 O1 C7 112.3(2)
C1 O2 C8 117.1(2)
C23 O3 C25 116.9(2)
C20 O4 C26 116.6(2)
C32 O5 C34 116.7(2)
C29 O6 C35 116.8(2)
C41 O7 C43 117.4(2)
C38 O8 C44 117.1(2)
C51 O9 C53 117.0(2)
C0AA O10 C54 116.7(2)
O10 C0AA C49 123.7(2)
O10 C0AA C47 115.9(2)
C49 C0AA C47 120.4(2)
O2 C1 C2 123.5(2)
O2 C1 C6 115.5(2)
C2 C1 C6 121.1(2)
C1 C2 C3 121.3(2)
C1 C2 H2 119.4
C3 C2 H2 119.4
C2 C3 C4 117.8(2)
C2 C3 C18 120.5(2)
C4 C3 C18 121.5(2)
C5 C4 C3 120.9(2)
C5 C4 O1 119.7(2)
C3 C4 O1 119.4(2)
C4 C5 C6 122.0(2)
C4 C5 H5 119.0
C6 C5 H5 119.0
C5 C6 C1 117.0(2)
C5 C6 C48 122.0(2)
C1 C6 C48 121.0(2)
O1 C7 H7C 109.5
O1 C7 H7A 109.5
H7C C7 H7A 109.5
O1 C7 H7B 109.5
H7C C7 H7B 109.5
H7A C7 H7B 109.5
O2 C8 C9 108.2(2)
O2 C8 H8B 110.1
C9 C8 H8B 110.1
O2 C8 H8A 110.1
C9 C8 H8A 110.1
H8B C8 H8A 108.4
C8 C9 C10 111.3(2)
C8 C9 H9A 109.4
C10 C9 H9A 109.4
C8 C9 H9B 109.4
C10 C9 H9B 109.4
H9A C9 H9B 108.0
C11 C10 C9 113.8(2)
C11 C10 H10A 108.8
C9 C10 H10A 108.8
C11 C10 H10B 108.8
C9 C10 H10B 108.8
H10A C10 H10B 107.7
C12 C11 C10 114.5(2)
C12 C11 H11B 108.6
C10 C11 H11B 108.6
C12 C11 H11A 108.6
C10 C11 H11A 108.6
H11B C11 H11A 107.6
C11 C12 C13 115.1(2)
C11 C12 H12B 108.5
C13 C12 H12B 108.5
C11 C12 H12A 108.5
C13 C12 H12A 108.5
H12B C12 H12A 107.5
C14 C13 C12 113.6(2)
C14 C13 H13B 108.8
C12 C13 H13B 108.8
C14 C13 H13A 108.8
C12 C13 H13A 108.8
H13B C13 H13A 107.7
C15 C14 C13 112.2(2)
C15 C14 H14A 109.2
C13 C14 H14A 109.2
C15 C14 H14B 109.2
C13 C14 H14B 109.2
H14A C14 H14B 107.9
C14 C15 C16 113.5(2)
C14 C15 H15A 108.9
C16 C15 H15A 108.9
C14 C15 H15B 108.9
C16 C15 H15B 108.9
H15A C15 H15B 107.7
C17 C16 C15 110.0(2)
C17 C16 H16A 109.7
C15 C16 H16A 109.7
C17 C16 H16B 109.7
C15 C16 H16B 109.7
H16A C16 H16B 108.2
C16 C17 Br1 112.23(19)
C16 C17 H17A 109.2
Br1 C17 H17A 109.2
C16 C17 H17B 109.2
Br1 C17 H17B 109.2
H17A C17 H17B 107.9
C19 C18 C3 110.6(2)
C19 C18 H18A 109.5
C3 C18 H18A 109.5
C19 C18 H18B 109.5
C3 C18 H18B 109.5
H18A C18 H18B 108.1
C24 C19 C20 118.0(2)
C24 C19 C18 120.2(2)
C20 C19 C18 121.6(2)
O4 C20 C21 123.5(2)
O4 C20 C19 115.9(2)
C21 C20 C19 120.6(2)
C20 C21 C22 121.4(2)
C20 C21 H21 119.3
C22 C21 H21 119.3
C21 C22 C23 118.1(3)
C21 C22 C27 120.5(2)
C23 C22 C27 121.3(3)
O3 C23 C24 123.4(2)
O3 C23 C22 116.1(2)
C24 C23 C22 120.5(2)
C23 C24 C19 121.4(2)
C23 C24 H24 119.3
C19 C24 H24 119.3
O3 C25 H25B 109.5
O3 C25 H25C 109.5
H25B C25 H25C 109.5
O3 C25 H25A 109.5
H25B C25 H25A 109.5
H25C C25 H25A 109.5
O4 C26 H26A 109.5
O4 C26 H26B 109.5
H26A C26 H26B 109.5
O4 C26 H26C 109.5
H26A C26 H26C 109.5
H26B C26 H26C 109.5
C22 C27 C28 111.6(2)
C22 C27 H27B 109.3
C28 C27 H27B 109.3
C22 C27 H27A 109.3
C28 C27 H27A 109.3
H27B C27 H27A 108.0
C33 C28 C29 118.2(2)
C33 C28 C27 120.8(2)
C29 C28 C27 121.0(3)
O6 C29 C30 123.4(2)
O6 C29 C28 116.6(2)
C30 C29 C28 120.0(3)
C29 C30 C31 121.8(2)
C29 C30 H30 119.1
C31 C30 H30 119.1
C30 C31 C32 118.3(2)
C30 C31 C36 120.1(2)
C32 C31 C36 121.6(3)
O5 C32 C33 124.2(2)
O5 C32 C31 115.9(2)
C33 C32 C31 119.9(3)
C28 C33 C32 121.8(2)
C28 C33 H33 119.1
C32 C33 H33 119.1
O5 C34 H34A 109.5
O5 C34 H34C 109.5
H34A C34 H34C 109.5
O5 C34 H34B 109.5
H34A C34 H34B 109.5
H34C C34 H34B 109.5
O6 C35 H35B 109.5
O6 C35 H35A 109.5
H35B C35 H35A 109.5
O6 C35 H35C 109.5
H35B C35 H35C 109.5
H35A C35 H35C 109.5
C31 C36 C37 111.0(2)
C31 C36 H36B 109.4
C37 C36 H36B 109.4
C31 C36 H36A 109.4
C37 C36 H36A 109.4
H36B C36 H36A 108.0
C42 C37 C38 118.9(2)
C42 C37 C36 119.7(2)
C38 C37 C36 121.4(2)
O8 C38 C37 116.3(2)
O8 C38 C39 123.8(2)
C37 C38 C39 119.9(2)
C40 C39 C38 121.0(2)
C40 C39 H39 119.5
C38 C39 H39 119.5
C39 C40 C41 118.8(2)
C39 C40 C45 119.9(2)
C41 C40 C45 121.2(2)
O7 C41 C42 123.5(2)
O7 C41 C40 116.4(2)
C42 C41 C40 120.1(2)
C41 C42 C37 121.2(2)
C41 C42 H42 119.4
C37 C42 H42 119.4
O7 C43 H43A 109.5
O7 C43 H43B 109.5
H43A C43 H43B 109.5
O7 C43 H43C 109.5
H43A C43 H43C 109.5
H43B C43 H43C 109.5
O8 C44 H44A 109.5
O8 C44 H44B 109.5
H44A C44 H44B 109.5
O8 C44 H44C 109.5
H44A C44 H44C 109.5
H44B C44 H44C 109.5
C47 C45 C40 111.4(2)
C47 C45 H45A 109.3
C40 C45 H45A 109.3
C47 C45 H45B 109.3
C40 C45 H45B 109.3
H45A C45 H45B 108.0
C52 C47 C0AA 118.2(2)
C52 C47 C45 120.8(2)
C0AA C47 C45 120.9(2)
C6 C48 C50 112.5(2)
C6 C48 H48A 109.1
C50 C48 H48A 109.1
C6 C48 H48B 109.1
C50 C48 H48B 109.1
H48A C48 H48B 107.8
C0AA C49 C50 121.3(2)
C0AA C49 H49 119.4
C50 C49 H49 119.4
C49 C50 C51 118.1(2)
C49 C50 C48 121.4(2)
C51 C50 C48 120.6(2)
C52 C51 O9 123.3(2)
C52 C51 C50 120.8(2)
O9 C51 C50 115.9(2)
C51 C52 C47 121.4(2)
C51 C52 H52 119.3
C47 C52 H52 119.3
O9 C53 H53B 109.5
O9 C53 H53C 109.5
H53B C53 H53C 109.5
O9 C53 H53A 109.5
H53B C53 H53A 109.5
H53C C53 H53A 109.5
O10 C54 H54A 109.5
O10 C54 H54B 109.5
H54A C54 H54B 109.5
O10 C54 H54C 109.5
H54A C54 H54C 109.5
H54B C54 H54C 109.5

loop_
_geom_bond_atom_site_label_1
_geom_bond_atom_site_label_2
_geom_bond_distance
Br1 C17 1.965(3)
O1 C4 1.396(3)
O1 C7 1.433(4)
O2 C1 1.381(3)
O2 C8 1.430(3)
O3 C23 1.384(3)
O3 C25 1.423(3)
O4 C20 1.381(3)
O4 C26 1.424(3)
O5 C32 1.376(4)
O5 C34 1.421(4)
O6 C29 1.382(4)
O6 C35 1.421(4)
O7 C41 1.382(3)
O7 C43 1.422(3)
O8 C38 1.383(3)
O8 C44 1.422(3)
O9 C51 1.386(3)
O9 C53 1.425(3)
O10 C0AA 1.380(3)
O10 C54 1.430(3)
C0AA C49 1.390(4)
C0AA C47 1.398(4)
C1 C2 1.385(4)
C1 C6 1.410(4)
C2 C3 1.392(4)
C2 H2 0.9300
C3 C4 1.393(4)
C3 C18 1.518(4)
C4 C5 1.385(4)
C5 C6 1.387(4)
C5 H5 0.9300
C6 C48 1.510(4)
C7 H7C 0.9600
C7 H7A 0.9600
C7 H7B 0.9600
C8 C9 1.506(4)
C8 H8B 0.9700
C8 H8A 0.9700
C9 C10 1.523(4)
C9 H9A 0.9700
C9 H9B 0.9700
C10 C11 1.521(4)
C10 H10A 0.9700
C10 H10B 0.9700
C11 C12 1.510(4)
C11 H11B 0.9700
C11 H11A 0.9700
C12 C13 1.519(4)
C12 H12B 0.9700
C12 H12A 0.9700
C13 C14 1.517(4)
C13 H13B 0.9700
C13 H13A 0.9700
C14 C15 1.516(4)
C14 H14A 0.9700
C14 H14B 0.9700
C15 C16 1.521(4)
C15 H15A 0.9700
C15 H15B 0.9700
C16 C17 1.506(4)
C16 H16A 0.9700
C16 H16B 0.9700
C17 H17A 0.9700
C17 H17B 0.9700
C18 C19 1.510(4)
C18 H18A 0.9700
C18 H18B 0.9700
C19 C24 1.397(4)
C19 C20 1.398(4)
C20 C21 1.384(4)
C21 C22 1.395(4)
C21 H21 0.9300
C22 C23 1.397(4)
C22 C27 1.515(4)
C23 C24 1.386(4)
C24 H24 0.9300
C25 H25B 0.9600
C25 H25C 0.9600
C25 H25A 0.9600
C26 H26A 0.9600
C26 H26B 0.9600
C26 H26C 0.9600
C27 C28 1.516(4)
C27 H27B 0.9700
C27 H27A 0.9700
C28 C33 1.384(4)
C28 C29 1.404(4)
C29 C30 1.383(4)
C30 C31 1.385(4)
C30 H30 0.9300
C31 C32 1.401(4)
C31 C36 1.511(4)
C32 C33 1.387(4)
C33 H33 0.9300
C34 H34A 0.9600
C34 H34C 0.9600
C34 H34B 0.9600
C35 H35B 0.9600
C35 H35A 0.9600
C35 H35C 0.9600
C36 C37 1.516(4)
C36 H36B 0.9700
C36 H36A 0.9700
C37 C42 1.387(4)
C37 C38 1.394(4)
C38 C39 1.395(4)
C39 C40 1.387(4)
C39 H39 0.9300
C40 C41 1.395(4)
C40 C45 1.517(3)
C41 C42 1.385(4)
C42 H42 0.9300
C43 H43A 0.9600
C43 H43B 0.9600
C43 H43C 0.9600
C44 H44A 0.9600
C44 H44B 0.9600
C44 H44C 0.9600
C45 C47 1.511(3)
C45 H45A 0.9700
C45 H45B 0.9700
C47 C52 1.390(4)
C48 C50 1.518(4)
C48 H48A 0.9700
C48 H48B 0.9700
C49 C50 1.391(4)
C49 H49 0.9300
C50 C51 1.395(4)
C51 C52 1.381(4)
C52 H52 0.9300
C53 H53B 0.9600
C53 H53C 0.9600
C53 H53A 0.9600
C54 H54A 0.9600
C54 H54B 0.9600
C54 H54C 0.9600

loop_
_platon_squeeze_void_nr
_platon_squeeze_void_average_x
_platon_squeeze_void_average_y
_platon_squeeze_void_average_z
_platon_squeeze_void_volume
_platon_squeeze_void_count_electrons
_platon_squeeze_void_content
1 -0.006 0.000 0.000 581 142 ' '
2 0.005 0.500 0.500 581 142 ' '
3 0.221 0.880 0.522 15 2 ' '
4 0.279 0.380 0.978 15 2 ' '
5 0.721 0.620 0.022 15 2 ' '
6 0.779 0.120 0.478 15 2 ' '
